data_8103101
loop_
_publ_author_name
'Yi-Fang Deng'
'Man-Sheng Chen'
'Dai-Zhi Kuang'
'Zhi-Min Chen'

_publ_section_title
;
 Crystal structure of (1,10-phenanthroline-?2N:N')-(?2-5-isonicotin-
 amidoisophthalato-?2O1,O3)copper(II) monohydrate, Cu(C12H8N2)(C14H8N2O5)
 &#x00B7; H2O
;
_journal_issue 3
_journal_name_full 'Zeitschrift f\"ur Kristallographie - New Crystal Structures'
_journal_page_first 341
_journal_volume 226
_journal_year 2011
_chemical_formula_sum 'C26 H18 Cu N4 O6'
_chemical_formula_weight 545.98
_space_group_IT_number 15
_symmetry_cell_setting monoclinic
_symmetry_space_group_name_Hall '-C 2yc'
_symmetry_space_group_name_H-M 'C 1 2/c 1'
_atom_sites_solution_hydrogens geom
_atom_sites_solution_primary direct
_atom_sites_solution_secondary difmap
_audit_creation_method SHELXL-97
_cell_angle_alpha 90.0000(10)
_cell_angle_beta 110.869(2)
_cell_angle_gamma 90.0000(10)
_cell_formula_units_Z 8
_cell_length_a 27.347(5)
_cell_length_b 13.317(3)
_cell_length_c 13.523(3)
_cell_measurement_reflns_used 2892
_cell_measurement_temperature 293(2)
_cell_measurement_theta_max 25.35
_cell_measurement_theta_min 2.16
_cell_volume 4601.7(17)
_computing_cell_refinement SMART
_computing_data_collection 'SMART (Bruker, 2000)'
_computing_data_reduction 'SAINT (Bruker, 2000)'
_computing_molecular_graphics SHELXTL
_computing_publication_material SHELXTL
_computing_structure_refinement SHELXTL
_computing_structure_solution 'SHELXTL (Bruker, 2000)'
_diffrn_ambient_temperature 293(2)
_diffrn_measured_fraction_theta_full 0.999
_diffrn_measured_fraction_theta_max 0.999
_diffrn_radiation_monochromator graphite
_diffrn_radiation_source 'fine-focus sealed tube'
_diffrn_radiation_type MoK\a
_diffrn_radiation_wavelength 0.71073
_diffrn_reflns_av_R_equivalents 0.0467
_diffrn_reflns_av_sigmaI/netI 0.0528
_diffrn_reflns_limit_h_max 32
_diffrn_reflns_limit_h_min -32
_diffrn_reflns_limit_k_max 15
_diffrn_reflns_limit_k_min -9
_diffrn_reflns_limit_l_max 15
_diffrn_reflns_limit_l_min -16
_diffrn_reflns_number 11196
_diffrn_reflns_theta_full 25.00
_diffrn_reflns_theta_max 25.00
_diffrn_reflns_theta_min 2.16
_exptl_absorpt_coefficient_mu 1.002
_exptl_absorpt_correction_T_max 0.9064
_exptl_absorpt_correction_T_min 0.8247
_exptl_absorpt_correction_type multi-scan
_exptl_absorpt_process_details Sadabs
_exptl_crystal_colour blue
_exptl_crystal_density_diffrn 1.576
_exptl_crystal_density_method 'not measured'
_exptl_crystal_description needle
_exptl_crystal_F_000 2232
_exptl_crystal_size_max 0.20
_exptl_crystal_size_mid 0.15
_exptl_crystal_size_min 0.10
_refine_diff_density_max 0.666
_refine_diff_density_min -1.117
_refine_diff_density_rms 0.101
_refine_ls_extinction_method none
_refine_ls_goodness_of_fit_ref 1.336
_refine_ls_hydrogen_treatment constr
_refine_ls_matrix_type full
_refine_ls_number_parameters 341
_refine_ls_number_reflns 4042
_refine_ls_number_restraints 531
_refine_ls_restrained_S_all 1.331
_refine_ls_R_factor_all 0.0821
_refine_ls_R_factor_gt 0.0649
_refine_ls_shift/su_max 0.000
_refine_ls_shift/su_mean 0.000
_refine_ls_structure_factor_coef Fsqd
_refine_ls_weighting_details 'calc w=1/[\s^2^(Fo^2^)+(0.0550P)^2^+3.2852P] where P=(Fo^2^+2Fc^2^)/3'
_refine_ls_weighting_scheme calc
_refine_ls_wR_factor_gt 0.1528
_refine_ls_wR_factor_ref 0.1591
_reflns_number_gt 3105
_reflns_number_total 4042
_reflns_threshold_expression >2sigma(I)
_cod_data_source_file 1267-3298.cff
_cod_data_source_block a
_cod_depositor_comments
;
The following automatic conversions were performed:

'_symmetry_cell_setting' value 'Monoclinic' changed to 'monoclinic'
according to /home/saulius/struct/CIF-dictionaries/cif_core.dic
dictionary named 'cif_core.dic' version 2.4.1 from 2010-06-29.

Automatic conversion script
Id: cif_fix_values 1715 2011-07-08 13:25:40Z adriana 
;
_cod_original_cell_volume 4601.6(15)
_cod_original_sg_symbol_Hall '-c2y c'
_cod_original_sg_symbol_H-M 'C2/c  '
_cod_database_code 8103101

loop_
_symmetry_equiv_pos_as_xyz
'x, y, z'
'-x, y, -z+1/2'
'x+1/2, y+1/2, z'
'-x+1/2, y+1/2, -z+1/2'
'-x, -y, -z'
'x, -y, z-1/2'
'-x+1/2, -y+1/2, -z'
'x+1/2, -y+1/2, z-1/2'

loop_
_atom_site_label
_atom_site_type_symbol
_atom_site_fract_x
_atom_site_fract_y
_atom_site_fract_z
_atom_site_U_iso_or_equiv
_atom_site_adp_type
_atom_site_occupancy
_atom_site_symmetry_multiplicity
_atom_site_calc_flag
_atom_site_refinement_flags
_atom_site_disorder_assembly
_atom_site_disorder_group
Cu1 Cu 0.64040(2) 0.38788(4) 0.20276(4) 0.0373(2) Uani 1 1 d . . .
C1 C 0.70416(17) 0.4817(3) 0.3584(4) 0.0378(11) Uani 1 1 d U . .
C2 C 0.74166(16) 0.5550(3) 0.4299(3) 0.0332(10) Uani 1 1 d U . .
C3 C 0.76811(17) 0.6244(3) 0.3914(3) 0.0340(10) Uani 1 1 d U . .
H3 H 0.7625 0.6260 0.3179 0.041 Uiso 1 1 calc R . .
C4 C 0.80265(17) 0.6913(3) 0.4592(4) 0.0363(10) Uani 1 1 d U . .
C5 C 0.81094(17) 0.6874(3) 0.5649(4) 0.0376(11) Uani 1 1 d U . .
H5 H 0.8349 0.7331 0.6116 0.045 Uiso 1 1 calc R . .
C6 C 0.78525(17) 0.6184(3) 0.6052(3) 0.0373(10) Uani 1 1 d U . .
C7 C 0.75013(16) 0.5526(3) 0.5369(3) 0.0372(11) Uani 1 1 d U . .
H7 H 0.7318 0.5056 0.5635 0.045 Uiso 1 1 calc R . .
C8 C 0.83066(18) 0.7705(3) 0.4198(4) 0.0400(11) Uani 1 1 d U . .
C9 C 0.8401(2) 0.6142(4) 0.7930(4) 0.0501(12) Uani 1 1 d U . .
C10 C 0.8395(2) 0.6148(4) 0.9024(4) 0.0483(12) Uani 1 1 d U . .
C11 C 0.8700(2) 0.5469(4) 0.9766(4) 0.0560(14) Uani 1 1 d U . .
H11 H 0.8901 0.4977 0.9570 0.067 Uiso 1 1 calc R . .
C12 C 0.8710(2) 0.5516(5) 1.0778(4) 0.0647(16) Uani 1 1 d U . .
H12 H 0.8907 0.5024 1.1266 0.078 Uiso 1 1 calc R . .
C13 C 0.8170(3) 0.6849(5) 1.0426(5) 0.0735(17) Uani 1 1 d U . .
H13 H 0.7987 0.7346 1.0661 0.088 Uiso 1 1 calc R . .
C14 C 0.8117(2) 0.6838(4) 0.9352(4) 0.0619(15) Uani 1 1 d U . .
H14 H 0.7892 0.7302 0.8866 0.074 Uiso 1 1 calc R . .
C15 C 0.5730(3) 0.2040(5) 0.1675(4) 0.0712(17) Uani 1 1 d U . .
H15 H 0.6039 0.1643 0.1874 0.085 Uiso 1 1 calc R . .
C16 C 0.5235(3) 0.1571(6) 0.1346(5) 0.093(2) Uani 1 1 d U . .
H16 H 0.5208 0.0860 0.1321 0.111 Uiso 1 1 calc R . .
C17 C 0.4807(3) 0.2138(7) 0.1072(5) 0.095(2) Uani 1 1 d U . .
H17 H 0.4476 0.1813 0.0832 0.114 Uiso 1 1 calc R . .
C18 C 0.4818(2) 0.3181(7) 0.1118(4) 0.0793(18) Uani 1 1 d U . .
C19 C 0.4377(2) 0.3869(7) 0.0852(5) 0.0825(19) Uani 1 1 d U . .
H19 H 0.4032 0.3609 0.0640 0.099 Uiso 1 1 calc R . .
C20 C 0.4448(3) 0.4822(7) 0.0898(5) 0.091(2) Uani 1 1 d U . .
H20 H 0.4145 0.5235 0.0700 0.109 Uiso 1 1 calc R . .
C21 C 0.4935(3) 0.5304(7) 0.1216(4) 0.0778(18) Uani 1 1 d U . .
C22 C 0.5046(3) 0.6307(7) 0.1286(5) 0.091(2) Uani 1 1 d U . .
H22 H 0.4764 0.6772 0.1092 0.110 Uiso 1 1 calc R . .
C23 C 0.5525(3) 0.6651(6) 0.1609(5) 0.093(2) Uani 1 1 d U . .
H23 H 0.5588 0.7354 0.1671 0.112 Uiso 1 1 calc R . .
C24 C 0.5948(3) 0.5972(5) 0.1866(4) 0.0711(17) Uani 1 1 d U . .
H24 H 0.6295 0.6229 0.2103 0.085 Uiso 1 1 calc R . .
C25 C 0.5383(2) 0.4646(5) 0.1482(4) 0.0624(15) Uani 1 1 d U . .
C26 C 0.5317(2) 0.3575(6) 0.1431(4) 0.0634(15) Uani 1 1 d U . .
N1 N 0.79323(15) 0.6140(3) 0.7152(3) 0.0443(10) Uani 1 1 d . . .
H1 H 0.7653 0.6110 0.7332 0.053 Uiso 1 1 calc R . .
N2 N 0.8464(2) 0.6194(5) 1.1121(4) 0.0761(17) Uani 1 1 d . . .
N3 N 0.57656(16) 0.3030(3) 0.1705(3) 0.0490(11) Uani 1 1 d . . .
N4 N 0.58775(17) 0.4993(3) 0.1788(3) 0.0512(11) Uani 1 1 d . . .
O1 O 0.69999(12) 0.4806(2) 0.2615(2) 0.0462(8) Uani 1 1 d . . .
O2 O 0.67762(13) 0.4260(3) 0.3934(3) 0.0495(9) Uani 1 1 d . . .
O3 O 0.81588(12) 0.7825(2) 0.3200(3) 0.0466(9) Uani 1 1 d . . .
O4 O 0.86573(14) 0.8198(3) 0.4825(3) 0.0610(11) Uani 1 1 d . . .
O5 O 0.88176(15) 0.6124(4) 0.7786(3) 0.0832(15) Uani 1 1 d . . .
O1W O 0.4387(3) 0.1650(5) 0.6361(6) 0.128(5) Uani 0.575(8) 1 d P A 1
H1WA H 0.4196 0.2079 0.5929 0.154 Uiso 0.575(8) 1 d PR A 1
H1WB H 0.4235 0.1479 0.6785 0.154 Uiso 0.575(8) 1 d PR A 1
O2W O 0.5111(3) 0.9252(5) 0.1154(6) 0.100(5) Uani 0.425(8) 1 d PR A 2
H2WA H 0.5120 0.9016 0.1744 0.120 Uiso 0.425(8) 1 d PR A 2
H2WB H 0.5421 0.9241 0.1152 0.120 Uiso 0.425(8) 1 d PR A 2

loop_
_atom_site_aniso_label
_atom_site_aniso_U_11
_atom_site_aniso_U_22
_atom_site_aniso_U_33
_atom_site_aniso_U_23
_atom_site_aniso_U_13
_atom_site_aniso_U_12
Cu1 0.0293(3) 0.0424(4) 0.0378(3) -0.0053(3) 0.0090(2) -0.0023(3)
C1 0.028(2) 0.036(3) 0.047(3) -0.001(2) 0.012(2) 0.006(2)
C2 0.025(2) 0.032(2) 0.041(2) 0.0011(19) 0.0089(19) 0.0061(18)
C3 0.031(2) 0.034(2) 0.036(2) -0.0016(19) 0.0102(19) 0.0036(19)
C4 0.026(2) 0.035(2) 0.045(3) -0.001(2) 0.009(2) 0.0030(18)
C5 0.030(2) 0.036(2) 0.043(3) -0.007(2) 0.008(2) -0.0004(19)
C6 0.028(2) 0.046(3) 0.038(2) -0.003(2) 0.0113(19) 0.004(2)
C7 0.026(2) 0.041(3) 0.043(3) 0.002(2) 0.010(2) 0.0005(19)
C8 0.034(3) 0.037(3) 0.049(3) -0.001(2) 0.016(2) 0.001(2)
C9 0.043(3) 0.066(3) 0.041(3) -0.003(2) 0.014(2) -0.006(3)
C10 0.041(3) 0.059(3) 0.042(3) -0.011(3) 0.012(2) -0.015(2)
C11 0.050(3) 0.057(3) 0.054(3) -0.010(3) 0.011(3) -0.017(3)
C12 0.066(4) 0.073(4) 0.048(3) 0.000(3) 0.011(3) -0.027(3)
C13 0.077(4) 0.082(4) 0.070(4) -0.028(3) 0.036(3) -0.020(3)
C14 0.064(4) 0.063(4) 0.058(3) -0.007(3) 0.022(3) -0.012(3)
C15 0.075(4) 0.091(4) 0.044(3) -0.009(3) 0.017(3) -0.036(3)
C16 0.096(5) 0.117(5) 0.060(4) -0.007(4) 0.021(4) -0.052(4)
C17 0.061(4) 0.161(6) 0.058(4) -0.002(4) 0.016(3) -0.046(4)
C18 0.052(3) 0.153(5) 0.032(3) -0.001(3) 0.014(3) -0.017(4)
C19 0.035(3) 0.174(6) 0.039(3) -0.005(4) 0.013(2) -0.004(4)
C20 0.064(4) 0.170(6) 0.041(3) 0.007(4) 0.020(3) 0.026(4)
C21 0.059(4) 0.148(5) 0.029(3) 0.009(3) 0.019(3) 0.026(4)
C22 0.098(5) 0.132(5) 0.045(3) 0.009(4) 0.028(3) 0.053(4)
C23 0.121(6) 0.098(5) 0.060(4) -0.001(4) 0.033(4) 0.049(5)
C24 0.087(4) 0.075(4) 0.053(3) 0.004(3) 0.027(3) 0.029(3)
C25 0.049(3) 0.112(4) 0.028(2) 0.009(3) 0.015(2) 0.022(3)
C26 0.036(3) 0.132(4) 0.025(2) 0.000(3) 0.014(2) -0.008(3)
N1 0.031(2) 0.064(3) 0.038(2) -0.001(2) 0.0128(18) -0.002(2)
N2 0.088(4) 0.094(4) 0.045(3) -0.016(3) 0.024(3) -0.042(3)
N3 0.041(3) 0.066(3) 0.036(2) -0.007(2) 0.0087(19) -0.016(2)
N4 0.052(3) 0.061(3) 0.041(2) 0.004(2) 0.017(2) 0.019(2)
O1 0.041(2) 0.054(2) 0.0417(19) -0.0113(16) 0.0116(16) -0.0151(16)
O2 0.045(2) 0.051(2) 0.050(2) -0.0011(17) 0.0144(17) -0.0158(17)
O3 0.037(2) 0.051(2) 0.047(2) 0.0117(16) 0.0085(16) -0.0074(16)
O4 0.063(3) 0.068(3) 0.056(2) -0.017(2) 0.026(2) -0.035(2)
O5 0.036(2) 0.161(5) 0.051(2) 0.004(3) 0.0144(19) -0.004(3)
O1W 0.097(8) 0.109(7) 0.210(12) -0.044(7) 0.092(8) -0.038(6)
O2W 0.110(10) 0.099(9) 0.120(9) -0.019(7) 0.075(8) 0.030(7)

loop_
_atom_type_symbol
_atom_type_description
_atom_type_scat_dispersion_real
_atom_type_scat_dispersion_imag
_atom_type_scat_source
C C 0.0033 0.0016 'International Tables Vol C Tables 4.2.6.8 and 6.1.1.4'
H H 0.0000 0.0000 'International Tables Vol C Tables 4.2.6.8 and 6.1.1.4'
N N 0.0061 0.0033 'International Tables Vol C Tables 4.2.6.8 and 6.1.1.4'
O O 0.0106 0.0060 'International Tables Vol C Tables 4.2.6.8 and 6.1.1.4'
Cu Cu 0.3201 1.2651 'International Tables Vol C Tables 4.2.6.8 and 6.1.1.4'

loop_
_geom_angle_atom_site_label_1
_geom_angle_atom_site_label_2
_geom_angle_atom_site_label_3
_geom_angle
_geom_angle_site_symmetry_1
_geom_angle_site_symmetry_3
O3 Cu1 O1 92.81(14) 4_645 .
O3 Cu1 N3 95.55(17) 4_645 .
O1 Cu1 N3 167.63(15) . .
O3 Cu1 N4 162.76(15) 4_645 .
O1 Cu1 N4 92.56(17) . .
N3 Cu1 N4 82.1(2) . .
O2 C1 O1 122.3(4) . .
O2 C1 C2 120.1(4) . .
O1 C1 C2 117.6(4) . .
C7 C2 C3 119.6(4) . .
C7 C2 C1 118.9(4) . .
C3 C2 C1 121.5(4) . .
C4 C3 C2 120.5(4) . .
C4 C3 H3 119.8 . .
C2 C3 H3 119.8 . .
C5 C4 C3 119.2(4) . .
C5 C4 C8 118.7(4) . .
C3 C4 C8 122.0(4) . .
C4 C5 C6 121.4(4) . .
C4 C5 H5 119.3 . .
C6 C5 H5 119.3 . .
C5 C6 C7 119.1(4) . .
C5 C6 N1 121.9(4) . .
C7 C6 N1 118.9(4) . .
C2 C7 C6 120.2(4) . .
C2 C7 H7 119.9 . .
C6 C7 H7 119.9 . .
O4 C8 O3 122.8(5) . .
O4 C8 C4 120.2(4) . .
O3 C8 C4 116.9(4) . .
O5 C9 N1 124.1(5) . .
O5 C9 C10 120.0(5) . .
N1 C9 C10 115.9(5) . .
C14 C10 C11 117.8(5) . .
C14 C10 C9 122.2(5) . .
C11 C10 C9 119.9(5) . .
C12 C11 C10 119.2(6) . .
C12 C11 H11 120.4 . .
C10 C11 H11 120.4 . .
N2 C12 C11 124.2(6) . .
N2 C12 H12 117.9 . .
C11 C12 H12 117.9 . .
N2 C13 C14 122.7(6) . .
N2 C13 H13 118.6 . .
C14 C13 H13 118.6 . .
C10 C14 C13 118.5(6) . .
C10 C14 H14 120.7 . .
C13 C14 H14 120.7 . .
N3 C15 C16 120.2(7) . .
N3 C15 H15 119.9 . .
C16 C15 H15 119.9 . .
C17 C16 C15 119.1(8) . .
C17 C16 H16 120.4 . .
C15 C16 H16 120.4 . .
C16 C17 C18 123.5(7) . .
C16 C17 H17 118.3 . .
C18 C17 H17 118.3 . .
C26 C18 C17 113.4(7) . .
C26 C18 C19 118.6(8) . .
C17 C18 C19 128.0(7) . .
C20 C19 C18 121.0(7) . .
C20 C19 H19 119.5 . .
C18 C19 H19 119.5 . .
C19 C20 C21 125.3(8) . .
C19 C20 H20 117.3 . .
C21 C20 H20 117.3 . .
C22 C21 C20 129.2(8) . .
C22 C21 C25 115.5(7) . .
C20 C21 C25 115.3(8) . .
C23 C22 C21 122.4(8) . .
C23 C22 H22 118.8 . .
C21 C22 H22 118.8 . .
C22 C23 C24 119.6(8) . .
C22 C23 H23 120.2 . .
C24 C23 H23 120.2 . .
N4 C24 C23 122.1(7) . .
N4 C24 H24 119.0 . .
C23 C24 H24 119.0 . .
N4 C25 C26 116.7(5) . .
N4 C25 C21 122.6(7) . .
C26 C25 C21 120.7(6) . .
N3 C26 C18 125.4(7) . .
N3 C26 C25 115.6(5) . .
C18 C26 C25 119.0(7) . .
C9 N1 C6 124.7(4) . .
C9 N1 H1 117.7 . .
C6 N1 H1 117.7 . .
C12 N2 C13 117.5(5) . .
C15 N3 C26 118.4(5) . .
C15 N3 Cu1 128.4(4) . .
C26 N3 Cu1 113.1(4) . .
C24 N4 C25 117.8(5) . .
C24 N4 Cu1 129.9(4) . .
C25 N4 Cu1 112.3(4) . .
C1 O1 Cu1 100.4(3) . .
C8 O3 Cu1 106.2(3) . 4_655
H1WA O1W H1WB 108.3 . .
H2WA O2W H2WB 107.5 . .

loop_
_geom_bond_atom_site_label_1
_geom_bond_atom_site_label_2
_geom_bond_distance
_geom_bond_site_symmetry_2
Cu1 O3 1.938(3) 4_645
Cu1 O1 1.972(3) .
Cu1 N3 1.993(4) .
Cu1 N4 2.011(4) .
C1 O2 1.243(5) .
C1 O1 1.273(5) .
C1 C2 1.494(6) .
C2 C7 1.381(6) .
C2 C3 1.385(6) .
C3 C4 1.382(6) .
C3 H3 0.9500 .
C4 C5 1.366(6) .
C4 C8 1.507(6) .
C5 C6 1.382(6) .
C5 H5 0.9500 .
C6 C7 1.383(6) .
C6 N1 1.425(6) .
C7 H7 0.9500 .
C8 O4 1.221(5) .
C8 O3 1.274(5) .
C9 O5 1.223(6) .
C9 N1 1.338(6) .
C9 C10 1.485(7) .
C10 C14 1.363(7) .
C10 C11 1.387(7) .
C11 C12 1.362(7) .
C11 H11 0.9500 .
C12 N2 1.305(8) .
C12 H12 0.9500 .
C13 N2 1.324(8) .
C13 C14 1.407(8) .
C13 H13 0.9500 .
C14 H14 0.9500 .
C15 N3 1.321(7) .
C15 C16 1.411(9) .
C15 H15 0.9500 .
C16 C17 1.331(11) .
C16 H16 0.9500 .
C17 C18 1.390(10) .
C17 H17 0.9500 .
C18 C26 1.380(8) .
C18 C19 1.453(10) .
C19 C20 1.281(10) .
C19 H19 0.9500 .
C20 C21 1.403(10) .
C20 H20 0.9500 .
C21 C22 1.365(10) .
C21 C25 1.443(8) .
C22 C23 1.308(10) .
C22 H22 0.9500 .
C23 C24 1.412(9) .
C23 H23 0.9500 .
C24 N4 1.317(7) .
C24 H24 0.9500 .
C25 N4 1.347(7) .
C25 C26 1.436(9) .
C26 N3 1.358(7) .
N1 H1 0.8800 .
O3 Cu1 1.938(3) 4_655
O1W H1WA 0.8500 .
O1W H1WB 0.8501 .
O2W H2WA 0.8500 .
O2W H2WB 0.8499 .

loop_
_geom_torsion_atom_site_label_1
_geom_torsion_atom_site_label_2
_geom_torsion_atom_site_label_3
_geom_torsion_atom_site_label_4
_geom_torsion
_geom_torsion_site_symmetry_1
_geom_torsion_site_symmetry_4
O2 C1 C2 C7 6.5(6) . .
O1 C1 C2 C7 -174.9(4) . .
O2 C1 C2 C3 -173.8(4) . .
O1 C1 C2 C3 4.8(6) . .
C7 C2 C3 C4 -0.3(6) . .
C1 C2 C3 C4 -179.9(4) . .
C2 C3 C4 C5 0.8(7) . .
C2 C3 C4 C8 -177.7(4) . .
C3 C4 C5 C6 -0.4(7) . .
C8 C4 C5 C6 178.1(4) . .
C4 C5 C6 C7 -0.5(7) . .
C4 C5 C6 N1 -179.5(4) . .
C3 C2 C7 C6 -0.7(6) . .
C1 C2 C7 C6 178.9(4) . .
C5 C6 C7 C2 1.1(7) . .
N1 C6 C7 C2 -179.9(4) . .
C5 C4 C8 O4 10.8(7) . .
C3 C4 C8 O4 -170.6(4) . .
C5 C4 C8 O3 -169.1(4) . .
C3 C4 C8 O3 9.5(7) . .
O5 C9 C10 C14 128.7(6) . .
N1 C9 C10 C14 -52.4(7) . .
O5 C9 C10 C11 -48.0(8) . .
N1 C9 C10 C11 131.0(5) . .
C14 C10 C11 C12 0.1(7) . .
C9 C10 C11 C12 176.9(5) . .
C10 C11 C12 N2 -3.0(8) . .
C11 C10 C14 C13 2.4(8) . .
C9 C10 C14 C13 -174.3(5) . .
N2 C13 C14 C10 -2.4(9) . .
N3 C15 C16 C17 -0.2(9) . .
C15 C16 C17 C18 -1.9(11) . .
C16 C17 C18 C26 2.8(10) . .
C16 C17 C18 C19 -179.2(6) . .
C26 C18 C19 C20 0.5(9) . .
C17 C18 C19 C20 -177.5(7) . .
C18 C19 C20 C21 -1.3(11) . .
C19 C20 C21 C22 179.9(7) . .
C19 C20 C21 C25 1.5(9) . .
C20 C21 C22 C23 179.2(6) . .
C25 C21 C22 C23 -2.4(9) . .
C21 C22 C23 C24 2.1(10) . .
C22 C23 C24 N4 0.2(10) . .
C22 C21 C25 N4 0.5(8) . .
C20 C21 C25 N4 179.1(5) . .
C22 C21 C25 C26 -179.5(5) . .
C20 C21 C25 C26 -0.9(7) . .
C17 C18 C26 N3 -1.9(8) . .
C19 C18 C26 N3 179.9(5) . .
C17 C18 C26 C25 178.2(5) . .
C19 C18 C26 C25 0.0(7) . .
N4 C25 C26 N3 0.4(7) . .
C21 C25 C26 N3 -179.6(4) . .
N4 C25 C26 C18 -179.7(4) . .
C21 C25 C26 C18 0.3(7) . .
O5 C9 N1 C6 -4.3(8) . .
C10 C9 N1 C6 176.8(4) . .
C5 C6 N1 C9 -47.7(7) . .
C7 C6 N1 C9 133.4(5) . .
C11 C12 N2 C13 3.1(9) . .
C14 C13 N2 C12 -0.3(9) . .
C16 C15 N3 C26 1.0(8) . .
C16 C15 N3 Cu1 -174.9(4) . .
C18 C26 N3 C15 0.0(7) . .
C25 C26 N3 C15 180.0(4) . .
C18 C26 N3 Cu1 176.6(4) . .
C25 C26 N3 Cu1 -3.5(5) . .
O3 Cu1 N3 C15 17.2(5) 4_645 .
O1 Cu1 N3 C15 -115.1(8) . .
N4 Cu1 N3 C15 -180.0(5) . .
O3 Cu1 N3 C26 -158.9(3) 4_645 .
O1 Cu1 N3 C26 68.8(9) . .
N4 Cu1 N3 C26 3.9(3) . .
C23 C24 N4 C25 -2.0(8) . .
C23 C24 N4 Cu1 176.5(4) . .
C26 C25 N4 C24 -178.3(5) . .
C21 C25 N4 C24 1.7(7) . .
C26 C25 N4 Cu1 2.9(5) . .
C21 C25 N4 Cu1 -177.1(4) . .
O3 Cu1 N4 C24 -99.1(7) 4_645 .
O1 Cu1 N4 C24 8.9(5) . .
N3 Cu1 N4 C24 177.7(5) . .
O3 Cu1 N4 C25 79.4(7) 4_645 .
O1 Cu1 N4 C25 -172.5(3) . .
N3 Cu1 N4 C25 -3.7(3) . .
O2 C1 O1 Cu1 6.1(5) . .
C2 C1 O1 Cu1 -172.4(3) . .
O3 Cu1 O1 C1 -109.5(3) 4_645 .
N3 Cu1 O1 C1 23.0(9) . .
N4 Cu1 O1 C1 86.8(3) . .
O4 C8 O3 Cu1 0.4(6) . 4_655
C4 C8 O3 Cu1 -179.7(3) . 4_655
